data_1544776
loop_
_publ_author_name
'Su, Wei'
'Younus, Hussein A.'
'Zhou, Kui'
'Khattak, Zafar A. K.'
'Chaemcheun, Somboon'
'Chen, Cheng'
'Verpoort, Francis'

_publ_section_title
;
 Chemical and photochemical water oxidation catalyzed by novel ruthenium
 complexes comprising a negatively charged NCNHCO ligand
;
_journal_issue 2
_journal_name_full 'Catal. Sci. Technol.'
_journal_page_first 387
_journal_paper_doi 10.1039/C6CY02333A
_journal_volume 7
_journal_year 2017
_chemical_formula_moiety '2(C19 H23 Cl N4 O3 Ru S), 3(C H2 Cl2)'
_chemical_formula_sum 'C41 H52 Cl8 N8 O6 Ru2 S2'
_chemical_formula_weight 1302.76
_chemical_name_common RuCl(NCO)(DMSO)(Pic)
_chemical_name_systematic 'Ru WOCs'
_chemical_properties_physical ', Moisture-sensitive,Hygroscopic,Oxygen-sensitive'
_space_group_crystal_system monoclinic
_space_group_IT_number 15
_space_group_name_Hall '-C 2yc'
_space_group_name_H-M_alt 'C 1 2/c 1'
_symmetry_space_group_name_Hall '-C 2yc'
_symmetry_space_group_name_H-M 'C 1 2/c 1'
_atom_sites_solution_hydrogens geom
_audit_creation_date 2016-09-30
_audit_creation_method
;
Olex2 1.2
(compiled 2016.09.09 svn.r3337 for OlexSys, GUI svn.r5227)
;
_audit_update_record
;
2016-10-02 deposited with the CCDC.
2016-12-12 downloaded from the CCDC.
;
_cell_angle_alpha 90
_cell_angle_beta 147.193(8)
_cell_angle_gamma 90
_cell_formula_units_Z 4
_cell_length_a 31.425(6)
_cell_length_b 9.0156(18)
_cell_length_c 34.410(5)
_cell_measurement_reflns_used 9898
_cell_measurement_temperature 297
_cell_measurement_theta_max 29.49
_cell_measurement_theta_min 2.35
_cell_volume 5282(2)
_computing_cell_refinement 'Bruker SAINT'
_computing_data_collection 'Bruker APEX2'
_computing_data_reduction 'Bruker SAINT'
_computing_molecular_graphics 'Olex2 (Dolomanov et al., 2009)'
_computing_publication_material 'Olex2 (Dolomanov et al., 2009)'
_computing_structure_refinement 'ShelXL (Sheldrick, 2015)'
_computing_structure_solution 'SHELXS-97 (Sheldrick, 1990)'
_diffrn_ambient_temperature 297
_diffrn_measured_fraction_theta_full 0.990
_diffrn_measured_fraction_theta_max 0.991
_diffrn_measurement_device_type 'Bruker APEX-II CCD'
_diffrn_measurement_method '\f and \w scans'
_diffrn_radiation_type MoK\a
_diffrn_radiation_wavelength 0.71073
_diffrn_reflns_av_R_equivalents 0.0270
_diffrn_reflns_av_unetI/netI 0.0263
_diffrn_reflns_Laue_measured_fraction_full 0.990
_diffrn_reflns_Laue_measured_fraction_max 0.991
_diffrn_reflns_limit_h_max 38
_diffrn_reflns_limit_h_min -38
_diffrn_reflns_limit_k_max 10
_diffrn_reflns_limit_k_min -11
_diffrn_reflns_limit_l_max 42
_diffrn_reflns_limit_l_min -42
_diffrn_reflns_number 19249
_diffrn_reflns_point_group_measured_fraction_full 0.990
_diffrn_reflns_point_group_measured_fraction_max 0.991
_diffrn_reflns_theta_full 25.242
_diffrn_reflns_theta_max 25.997
_diffrn_reflns_theta_min 1.308
_exptl_absorpt_coefficient_mu 1.107
_exptl_absorpt_correction_T_max 0.8974
_exptl_absorpt_correction_T_min 0.8787
_exptl_absorpt_correction_type multi-scan
_exptl_absorpt_process_details 'SADABS-2008/1 (Bruker,2008) was used for absorption correction.'
_exptl_crystal_colour yellow
_exptl_crystal_colour_primary yellow
_exptl_crystal_density_diffrn 1.638
_exptl_crystal_density_method 'not measured'
_exptl_crystal_description block
_exptl_crystal_F_000 2632
_exptl_crystal_size_max 0.12
_exptl_crystal_size_mid 0.1
_exptl_crystal_size_min 0.1
_refine_diff_density_max 1.198
_refine_diff_density_min -1.320
_refine_diff_density_rms 0.106
_refine_ls_extinction_method none
_refine_ls_goodness_of_fit_ref 1.233
_refine_ls_hydrogen_treatment constr
_refine_ls_matrix_type full
_refine_ls_number_parameters 306
_refine_ls_number_reflns 5148
_refine_ls_number_restraints 0
_refine_ls_restrained_S_all 1.233
_refine_ls_R_factor_all 0.0683
_refine_ls_R_factor_gt 0.0636
_refine_ls_shift/su_max 0.001
_refine_ls_shift/su_mean 0.000
_refine_ls_structure_factor_coef Fsqd
_refine_ls_weighting_details 'w=1/[\s^2^(Fo^2^)+(0.0314P)^2^+55.0782P] where P=(Fo^2^+2Fc^2^)/3'
_refine_ls_weighting_scheme calc
_refine_ls_wR_factor_gt 0.1487
_refine_ls_wR_factor_ref 0.1517
_reflns_Friedel_coverage 0.000
_reflns_number_gt 4704
_reflns_number_total 5148
_reflns_threshold_expression 'I > 2\s(I)'
_cod_data_source_file c6cy02333a2.cif
_cod_data_source_block mo_160912d_0m
_cod_depositor_comments 'Adding full bibliography for 1544776.cif.'
_cod_database_code 1544776
_shelx_space_group_comment
;
The symmetry employed for this shelxl refinement is uniquely defined
by the following loop, which should always be used as a source of
symmetry information in preference to the above space-group names.
They are only intended as comments.
;
_shelx_estimated_absorpt_t_max 0.897
_shelx_estimated_absorpt_t_min 0.879
_olex2_refinement_description
;
1. Fixed Uiso
 At 1.2 times of:
  All C(H) groups, All C(H,H) groups
 At 1.5 times of:
  All C(H,H,H) groups
2. Others
 Fixed Sof: H21A(0.5) H21B(0.5)
3.a Secondary CH2 refined with riding coordinates:
 C4(H4A,H4B), C10(H10A,H10B), C20(H20A,H20B), C21(H21A,H21B)
3.b Aromatic/amide H refined with riding coordinates:
 C2(H2), C3(H3), C6(H6), C7(H7), C8(H8), C9(H9), C14(H14), C15(H15), C17(H17),
 C18(H18)
3.c Idealised Me refined as rotating group:
 C12(H12A,H12B,H12C), C13(H13A,H13B,H13C), C19(H19A,H19B,H19C)
;
_shelx_shelxl_version_number 2014/7
_olex2_submission_special_instructions 'No special instructions were received'

loop_
_space_group_symop_operation_xyz
'x, y, z'
'-x, y, -z+1/2'
'x+1/2, y+1/2, z'
'-x+1/2, y+1/2, -z+1/2'
'-x, -y, -z'
'x, -y, z-1/2'
'-x+1/2, -y+1/2, -z'
'x+1/2, -y+1/2, z-1/2'

loop_
_atom_site_label
_atom_site_type_symbol
_atom_site_fract_x
_atom_site_fract_y
_atom_site_fract_z
_atom_site_U_iso_or_equiv
_atom_site_adp_type
_atom_site_occupancy
_atom_site_site_symmetry_order
_atom_site_calc_flag
_atom_site_refinement_flags_posn
_atom_site_refinement_flags_adp
_atom_site_refinement_flags_occupancy
Ru1 Ru 0.43818(3) 0.21219(6) 0.56766(2) 0.03624(15) Uani 1 1 d . . .
Cl1 Cl 0.56096(10) 0.0793(2) 0.63965(10) 0.0571(4) Uani 1 1 d . . .
S1 S 0.48978(9) 0.2220(2) 0.66663(8) 0.0467(4) Uani 1 1 d . . .
O1 O 0.3876(2) 0.0059(5) 0.5436(2) 0.0446(10) Uani 1 1 d . . .
O2 O 0.2901(3) -0.1492(6) 0.4793(3) 0.0727(16) Uani 1 1 d . . .
O3 O 0.4460(3) 0.2942(7) 0.6651(3) 0.0651(14) Uani 1 1 d . . .
N0AA N 0.3853(3) 0.1884(5) 0.4713(3) 0.0388(11) Uani 1 1 d . . .
N1 N 0.4790(3) 0.4190(6) 0.5804(3) 0.0419(11) Uani 1 1 d . . .
N2 N 0.3342(3) 0.4536(6) 0.5153(3) 0.0423(11) Uani 1 1 d . . .
N3 N 0.2712(3) 0.2479(5) 0.4620(3) 0.0357(10) Uani 1 1 d . . .
C1 C 0.3427(3) 0.3101(6) 0.5126(3) 0.0353(12) Uani 1 1 d . . .
C2 C 0.2184(4) 0.3544(8) 0.4339(4) 0.0519(16) Uani 1 1 d . . .
H2 H 0.1653 0.3393 0.3983 0.062 Uiso 1 1 calc R . .
C3 C 0.2571(4) 0.4835(8) 0.4671(4) 0.0521(16) Uani 1 1 d . . .
H3 H 0.2367 0.5742 0.4594 0.062 Uiso 1 1 calc R . .
C4 C 0.4006(4) 0.5545(7) 0.5693(4) 0.0498(15) Uani 1 1 d . . .
H4A H 0.4310 0.5289 0.6155 0.060 Uiso 1 1 calc R . .
H4B H 0.3810 0.6547 0.5578 0.060 Uiso 1 1 calc R . .
C5 C 0.4539(4) 0.5512(7) 0.5751(3) 0.0449(14) Uani 1 1 d . . .
C6 C 0.4778(4) 0.6845(7) 0.5774(4) 0.0569(18) Uani 1 1 d . . .
H6 H 0.4600 0.7733 0.5744 0.068 Uiso 1 1 calc R . .
C7 C 0.5271(5) 0.6866(9) 0.5841(5) 0.071(2) Uani 1 1 d . . .
H7 H 0.5441 0.7758 0.5865 0.086 Uiso 1 1 calc R . .
C8 C 0.5510(4) 0.5535(9) 0.5874(4) 0.064(2) Uani 1 1 d . . .
H8 H 0.5834 0.5514 0.5904 0.077 Uiso 1 1 calc R . .
C9 C 0.5269(4) 0.4216(8) 0.5860(4) 0.0548(17) Uani 1 1 d . . .
H9 H 0.5444 0.3322 0.5891 0.066 Uiso 1 1 calc R . .
C10 C 0.2517(4) 0.0951(7) 0.4378(3) 0.0453(14) Uani 1 1 d . . .
H10A H 0.2349 0.0918 0.3980 0.054 Uiso 1 1 calc R . .
H10B H 0.2068 0.0671 0.4191 0.054 Uiso 1 1 calc R . .
C11 C 0.3151(4) -0.0232(7) 0.4919(3) 0.0446(14) Uani 1 1 d . . .
C12 C 0.5135(5) 0.0404(9) 0.7017(5) 0.076(2) Uani 1 1 d . . .
H12A H 0.5448 0.0476 0.7489 0.114 Uiso 1 1 calc GR . .
H12B H 0.5424 -0.0115 0.7042 0.114 Uiso 1 1 calc GR . .
H12C H 0.4660 -0.0127 0.6710 0.114 Uiso 1 1 calc GR . .
C13 C 0.5855(4) 0.3001(13) 0.7410(4) 0.087(3) Uani 1 1 d . . .
H13A H 0.5828 0.4029 0.7317 0.130 Uiso 1 1 calc GR . .
H13B H 0.6186 0.2481 0.7483 0.130 Uiso 1 1 calc GR . .
H13C H 0.6070 0.2916 0.7832 0.130 Uiso 1 1 calc GR . .
C14 C 0.3967(4) 0.0654(8) 0.4589(4) 0.0517(16) Uani 1 1 d . . .
H14 H 0.4321 -0.0051 0.4951 0.062 Uiso 1 1 calc R . .
C15 C 0.3584(5) 0.0387(9) 0.3950(4) 0.0615(19) Uani 1 1 d . . .
H15 H 0.3694 -0.0472 0.3895 0.074 Uiso 1 1 calc R . .
C16 C 0.3043(4) 0.1379(9) 0.3394(4) 0.0566(17) Uani 1 1 d . . .
C17 C 0.2925(4) 0.2642(9) 0.3521(4) 0.0559(17) Uani 1 1 d . . .
H17 H 0.2568 0.3356 0.3164 0.067 Uiso 1 1 calc R . .
C18 C 0.3335(4) 0.2845(8) 0.4175(4) 0.0504(15) Uani 1 1 d . . .
H18 H 0.3243 0.3709 0.4246 0.060 Uiso 1 1 calc R . .
C19 C 0.2602(6) 0.1124(13) 0.2683(5) 0.091(3) Uani 1 1 d . . .
H19A H 0.2961 0.1161 0.2743 0.137 Uiso 1 1 calc GR . .
H19B H 0.2210 0.1880 0.2351 0.137 Uiso 1 1 calc GR . .
H19C H 0.2353 0.0169 0.2500 0.137 Uiso 1 1 calc GR . .
Cl2 Cl 0.3058(3) 0.6700(4) 0.3873(2) 0.1611(17) Uani 1 1 d . . .
Cl3 Cl 0.1614(3) 0.8245(8) 0.2715(3) 0.217(3) Uani 1 1 d . . .
C20 C 0.2148(10) 0.700(3) 0.3346(10) 0.203(9) Uani 1 1 d . . .
H20A H 0.1865 0.6063 0.3122 0.243 Uiso 1 1 calc R . .
H20B H 0.2192 0.7282 0.3652 0.243 Uiso 1 1 calc R . .
Cl4 Cl 0.0862(3) 0.7944(7) 0.3206(4) 0.210(3) Uani 1 1 d . . .
C21 C 0.0000 0.896(3) 0.2500 0.183(12) Uani 1 2 d S T P
H21A H 0.0048 0.9597 0.2311 0.220 Uiso 0.5 1 calc R . .
H21B H -0.0048 0.9597 0.2689 0.220 Uiso 0.5 1 calc R . .

loop_
_atom_site_aniso_label
_atom_site_aniso_U_11
_atom_site_aniso_U_22
_atom_site_aniso_U_33
_atom_site_aniso_U_23
_atom_site_aniso_U_13
_atom_site_aniso_U_12
Ru1 0.0342(2) 0.0334(3) 0.0394(3) 0.0008(2) 0.0306(2) 0.00000(19)
Cl1 0.0470(8) 0.0512(10) 0.0693(10) 0.0070(8) 0.0482(9) 0.0096(7)
S1 0.0365(7) 0.0554(10) 0.0359(7) -0.0010(7) 0.0283(7) -0.0039(7)
O1 0.040(2) 0.034(2) 0.048(2) 0.0033(19) 0.035(2) 0.0000(18)
O2 0.060(3) 0.038(3) 0.092(4) -0.002(3) 0.059(3) -0.007(2)
O3 0.060(3) 0.086(4) 0.054(3) -0.007(3) 0.048(3) -0.001(3)
N0AA 0.046(3) 0.029(3) 0.050(3) 0.000(2) 0.042(3) 0.000(2)
N1 0.042(3) 0.037(3) 0.042(3) 0.000(2) 0.034(2) -0.003(2)
N2 0.044(3) 0.038(3) 0.047(3) 0.003(2) 0.039(3) 0.004(2)
N3 0.038(2) 0.029(2) 0.042(2) 0.0047(19) 0.034(2) 0.0027(19)
C1 0.042(3) 0.031(3) 0.038(3) 0.000(2) 0.035(3) -0.001(2)
C2 0.040(3) 0.059(4) 0.054(4) 0.008(3) 0.039(3) 0.007(3)
C3 0.053(4) 0.050(4) 0.064(4) 0.013(3) 0.051(4) 0.015(3)
C4 0.057(4) 0.039(3) 0.054(4) -0.001(3) 0.046(3) 0.002(3)
C5 0.042(3) 0.039(3) 0.039(3) -0.004(3) 0.031(3) -0.008(3)
C6 0.054(4) 0.034(4) 0.061(4) 0.000(3) 0.045(4) -0.004(3)
C7 0.068(5) 0.054(5) 0.085(6) 0.001(4) 0.063(5) -0.015(4)
C8 0.055(4) 0.062(5) 0.075(5) 0.003(4) 0.055(4) -0.007(4)
C9 0.049(4) 0.051(4) 0.065(4) 0.000(3) 0.048(4) -0.004(3)
C10 0.040(3) 0.039(3) 0.045(3) 0.001(3) 0.034(3) -0.003(3)
C11 0.045(3) 0.041(4) 0.047(3) -0.001(3) 0.039(3) 0.001(3)
C12 0.090(6) 0.062(5) 0.071(5) 0.017(4) 0.066(5) 0.013(5)
C13 0.046(4) 0.124(8) 0.048(4) -0.017(5) 0.032(4) -0.023(5)
C14 0.058(4) 0.040(4) 0.060(4) -0.004(3) 0.050(4) 0.002(3)
C15 0.077(5) 0.052(4) 0.072(5) -0.013(4) 0.066(5) -0.007(4)
C16 0.053(4) 0.070(5) 0.053(4) -0.013(4) 0.045(4) -0.012(4)
C17 0.058(4) 0.062(5) 0.052(4) 0.004(3) 0.047(4) -0.002(3)
C18 0.061(4) 0.047(4) 0.059(4) 0.005(3) 0.053(4) 0.004(3)
C19 0.088(6) 0.121(9) 0.065(5) -0.014(6) 0.064(5) -0.006(6)
Cl2 0.172(4) 0.091(2) 0.129(3) 0.027(2) 0.110(3) 0.019(2)
Cl3 0.181(5) 0.283(8) 0.163(4) 0.088(5) 0.140(4) 0.110(5)
C20 0.142(14) 0.29(3) 0.177(17) 0.057(18) 0.135(14) 0.060(17)
Cl4 0.199(5) 0.199(5) 0.264(6) -0.073(5) 0.200(5) -0.047(4)
C21 0.100(14) 0.16(2) 0.057(9) 0.000 0.026(10) 0.000

loop_
_atom_type_symbol
_atom_type_description
_atom_type_scat_dispersion_real
_atom_type_scat_dispersion_imag
_atom_type_scat_source
C C 0.0033 0.0016 'International Tables Vol C Tables 4.2.6.8 and 6.1.1.4'
H H 0.0000 0.0000 'International Tables Vol C Tables 4.2.6.8 and 6.1.1.4'
Cl Cl 0.1484 0.1585 'International Tables Vol C Tables 4.2.6.8 and 6.1.1.4'
N N 0.0061 0.0033 'International Tables Vol C Tables 4.2.6.8 and 6.1.1.4'
O O 0.0106 0.0060 'International Tables Vol C Tables 4.2.6.8 and 6.1.1.4'
Ru Ru -1.2594 0.8363 'International Tables Vol C Tables 4.2.6.8 and 6.1.1.4'
S S 0.1246 0.1234 'International Tables Vol C Tables 4.2.6.8 and 6.1.1.4'

loop_
_geom_angle_atom_site_label_1
_geom_angle_atom_site_label_2
_geom_angle_atom_site_label_3
_geom_angle
_geom_angle_site_symmetry_1
_geom_angle_site_symmetry_3
S1 Ru1 Cl1 88.31(6) . .
O1 Ru1 Cl1 89.58(12) . .
O1 Ru1 S1 88.59(13) . .
O1 Ru1 N0AA 87.46(17) . .
N0AA Ru1 Cl1 91.66(14) . .
N0AA Ru1 S1 176.05(14) . .
N1 Ru1 Cl1 93.15(15) . .
N1 Ru1 S1 96.58(14) . .
N1 Ru1 O1 174.21(17) . .
N1 Ru1 N0AA 87.36(19) . .
C1 Ru1 Cl1 178.29(17) . .
C1 Ru1 S1 90.84(16) . .
C1 Ru1 O1 88.9(2) . .
C1 Ru1 N0AA 89.1(2) . .
C1 Ru1 N1 88.4(2) . .
O3 S1 Ru1 120.2(2) . .
O3 S1 C12 105.9(4) . .
O3 S1 C13 105.9(4) . .
C12 S1 Ru1 110.6(3) . .
C13 S1 Ru1 113.2(3) . .
C13 S1 C12 98.7(5) . .
C11 O1 Ru1 127.2(4) . .
C14 N0AA Ru1 120.7(4) . .
C18 N0AA Ru1 122.8(4) . .
C18 N0AA C14 116.1(6) . .
C5 N1 Ru1 124.8(4) . .
C9 N1 Ru1 117.4(5) . .
C9 N1 C5 117.3(6) . .
C1 N2 C3 110.6(5) . .
C1 N2 C4 122.5(5) . .
C3 N2 C4 126.3(6) . .
C1 N3 C2 109.3(5) . .
C1 N3 C10 125.3(5) . .
C2 N3 C10 125.2(5) . .
N2 C1 Ru1 127.0(4) . .
N2 C1 N3 106.3(5) . .
N3 C1 Ru1 126.7(4) . .
N3 C2 H2 126.0 . .
C3 C2 N3 108.0(5) . .
C3 C2 H2 126.0 . .
N2 C3 H3 127.1 . .
C2 C3 N2 105.8(6) . .
C2 C3 H3 127.1 . .
N2 C4 H4A 108.9 . .
N2 C4 H4B 108.9 . .
N2 C4 C5 113.4(5) . .
H4A C4 H4B 107.7 . .
C5 C4 H4A 108.9 . .
C5 C4 H4B 108.9 . .
N1 C5 C4 119.4(5) . .
N1 C5 C6 122.0(6) . .
C6 C5 C4 118.5(6) . .
C5 C6 H6 119.8 . .
C7 C6 C5 120.4(7) . .
C7 C6 H6 119.8 . .
C6 C7 H7 121.0 . .
C6 C7 C8 118.1(7) . .
C8 C7 H7 121.0 . .
C7 C8 H8 120.0 . .
C7 C8 C9 120.0(7) . .
C9 C8 H8 120.0 . .
N1 C9 C8 122.1(7) . .
N1 C9 H9 118.9 . .
C8 C9 H9 118.9 . .
N3 C10 H10A 107.8 . .
N3 C10 H10B 107.8 . .
N3 C10 C11 118.2(5) . .
H10A C10 H10B 107.1 . .
C11 C10 H10A 107.8 . .
C11 C10 H10B 107.8 . .
O1 C11 C10 121.9(6) . .
O2 C11 O1 123.1(6) . .
O2 C11 C10 114.9(6) . .
S1 C12 H12A 109.5 . .
S1 C12 H12B 109.5 . .
S1 C12 H12C 109.5 . .
H12A C12 H12B 109.5 . .
H12A C12 H12C 109.5 . .
H12B C12 H12C 109.5 . .
S1 C13 H13A 109.5 . .
S1 C13 H13B 109.5 . .
S1 C13 H13C 109.5 . .
H13A C13 H13B 109.5 . .
H13A C13 H13C 109.5 . .
H13B C13 H13C 109.5 . .
N0AA C14 H14 118.5 . .
N0AA C14 C15 123.0(7) . .
C15 C14 H14 118.5 . .
C14 C15 H15 119.7 . .
C16 C15 C14 120.6(7) . .
C16 C15 H15 119.7 . .
C15 C16 C17 116.4(6) . .
C15 C16 C19 122.4(8) . .
C17 C16 C19 121.1(8) . .
C16 C17 H17 120.0 . .
C18 C17 C16 119.9(7) . .
C18 C17 H17 120.0 . .
N0AA C18 C17 124.0(7) . .
N0AA C18 H18 118.0 . .
C17 C18 H18 118.0 . .
C16 C19 H19A 109.5 . .
C16 C19 H19B 109.5 . .
C16 C19 H19C 109.5 . .
H19A C19 H19B 109.5 . .
H19A C19 H19C 109.5 . .
H19B C19 H19C 109.5 . .
Cl2 C20 H20A 108.0 . .
Cl2 C20 H20B 108.0 . .
Cl3 C20 Cl2 117.2(12) . .
Cl3 C20 H20A 108.0 . .
Cl3 C20 H20B 108.0 . .
H20A C20 H20B 107.2 . .
Cl4 C21 Cl4 116.4(15) . 2
Cl4 C21 H21A 108.2 . .
Cl4 C21 H21A 108.2 2 .
Cl4 C21 H21B 108.2 2 .
Cl4 C21 H21B 108.2 . .
H21A C21 H21B 107.4 . .

loop_
_geom_bond_atom_site_label_1
_geom_bond_atom_site_label_2
_geom_bond_distance
_geom_bond_site_symmetry_2
Ru1 Cl1 2.5281(17) .
Ru1 S1 2.2256(17) .
Ru1 O1 2.112(4) .
Ru1 N0AA 2.131(5) .
Ru1 N1 2.091(5) .
Ru1 C1 1.955(6) .
S1 O3 1.482(5) .
S1 C12 1.784(8) .
S1 C13 1.776(8) .
O1 C11 1.270(7) .
O2 C11 1.234(8) .
N0AA C14 1.340(8) .
N0AA C18 1.327(8) .
N1 C5 1.355(8) .
N1 C9 1.347(8) .
N2 C1 1.339(7) .
N2 C3 1.391(8) .
N2 C4 1.455(8) .
N3 C1 1.347(7) .
N3 C2 1.384(8) .
N3 C10 1.452(8) .
C2 H2 0.9300 .
C2 C3 1.343(10) .
C3 H3 0.9300 .
C4 H4A 0.9700 .
C4 H4B 0.9700 .
C4 C5 1.511(9) .
C5 C6 1.383(9) .
C6 H6 0.9300 .
C6 C7 1.363(11) .
C7 H7 0.9300 .
C7 C8 1.370(12) .
C8 H8 0.9300 .
C8 C9 1.391(10) .
C9 H9 0.9300 .
C10 H10A 0.9700 .
C10 H10B 0.9700 .
C10 C11 1.529(9) .
C12 H12A 0.9600 .
C12 H12B 0.9600 .
C12 H12C 0.9600 .
C13 H13A 0.9600 .
C13 H13B 0.9600 .
C13 H13C 0.9600 .
C14 H14 0.9300 .
C14 C15 1.375(10) .
C15 H15 0.9300 .
C15 C16 1.372(11) .
C16 C17 1.377(11) .
C16 C19 1.504(10) .
C17 H17 0.9300 .
C17 C18 1.374(9) .
C18 H18 0.9300 .
C19 H19A 0.9600 .
C19 H19B 0.9600 .
C19 H19C 0.9600 .
Cl2 C20 1.681(16) .
Cl3 C20 1.635(19) .
C20 H20A 0.9700 .
C20 H20B 0.9700 .
Cl4 C21 1.737(14) .
C21 Cl4 1.737(14) 2
C21 H21A 0.9700 .
C21 H21B 0.9700 .

loop_
_geom_torsion_atom_site_label_1
_geom_torsion_atom_site_label_2
_geom_torsion_atom_site_label_3
_geom_torsion_atom_site_label_4
_geom_torsion
Ru1 O1 C11 O2 175.8(5)
Ru1 O1 C11 C10 -0.3(8)
Ru1 N0AA C14 C15 174.0(5)
Ru1 N0AA C18 C17 -173.0(5)
Ru1 N1 C5 C4 8.5(8)
Ru1 N1 C5 C6 -173.8(5)
Ru1 N1 C9 C8 173.4(6)
N0AA C14 C15 C16 -1.6(11)
N1 C5 C6 C7 1.0(11)
N2 C4 C5 N1 -48.9(8)
N2 C4 C5 C6 133.4(6)
N3 C2 C3 N2 0.5(7)
N3 C10 C11 O1 -30.5(9)
N3 C10 C11 O2 153.2(6)
C1 N2 C3 C2 -1.1(7)
C1 N2 C4 C5 51.2(8)
C1 N3 C2 C3 0.2(7)
C1 N3 C10 C11 32.3(9)
C2 N3 C1 Ru1 -178.1(4)
C2 N3 C1 N2 -0.9(6)
C2 N3 C10 C11 -151.3(6)
C3 N2 C1 Ru1 178.4(4)
C3 N2 C1 N3 1.2(6)
C3 N2 C4 C5 -138.1(6)
C4 N2 C1 Ru1 -9.7(8)
C4 N2 C1 N3 173.1(5)
C4 N2 C3 C2 -172.6(6)
C4 C5 C6 C7 178.6(7)
C5 N1 C9 C8 0.7(10)
C5 C6 C7 C8 1.0(12)
C6 C7 C8 C9 -2.0(12)
C7 C8 C9 N1 1.2(12)
C9 N1 C5 C4 -179.5(6)
C9 N1 C5 C6 -1.8(9)
C10 N3 C1 Ru1 -1.3(8)
C10 N3 C1 N2 175.9(5)
C10 N3 C2 C3 -176.6(6)
C14 N0AA C18 C17 0.0(10)
C14 C15 C16 C17 1.4(11)
C14 C15 C16 C19 -179.1(8)
C15 C16 C17 C18 -0.6(10)
C16 C17 C18 N0AA -0.1(11)
C18 N0AA C14 C15 0.9(10)
C19 C16 C17 C18 179.9(7)
